data_7040401
loop_
_publ_author_name
'Anti\~nolo, Antonio'
'Carrillo-Hermosilla, Fernando'
'Fern\'andez-Gal\'an, Rafael'
'Montero-Rama, Mar\'ia Pilar'
'Ramos, Alberto'
'Villase\~nor, Elena'
'Rojas, Rene S.'
'Rodr\'iguez-Di\'eguez, Antonio'

_publ_section_title
;
 Dialkylboron guanidinates: syntheses, structures and carbodiimide
 de-insertion reactions.
;
_journal_issue 39
_journal_name_full 'Dalton transactions (Cambridge, England : 2003)'
_journal_page_first 15350
_journal_paper_doi 10.1039/c6dt02913b
_journal_volume 45
_journal_year 2016
_chemical_formula_sum 'C23 H42 B N3'
_chemical_formula_weight 371.40
_chemical_name_systematic
;
 ?
;
_space_group_crystal_system monoclinic
_space_group_IT_number 15
_space_group_name_Hall '-C 2yc'
_space_group_name_H-M_alt 'C 1 2/c 1'
_symmetry_space_group_name_Hall '-C 2yc'
_symmetry_space_group_name_H-M 'C 1 2/c 1'
_atom_sites_solution_hydrogens geom
_audit_creation_method SHELXL-2014
_audit_update_record
;
2016-05-13 deposited with the CCDC.
2016-08-22 downloaded from the CCDC.
;
_cell_angle_alpha 90
_cell_angle_beta 90.655(3)
_cell_angle_gamma 90
_cell_formula_units_Z 4
_cell_length_a 10.9050(19)
_cell_length_b 20.244(3)
_cell_length_c 10.069(2)
_cell_measurement_reflns_used 5459
_cell_measurement_temperature 100(2)
_cell_measurement_theta_max 28.15
_cell_measurement_theta_min 2.85
_cell_volume 2222.7(7)
_computing_cell_refinement 'Bruker Apex II'
_computing_data_collection 'Bruker ApexII'
_computing_data_reduction 'Bruker Apex II'
_computing_structure_refinement 'SHELXL-2014 (Sheldrick, 2014)'
_computing_structure_solution 'SHELXL-2014 (Sheldrick, 2014)'
_diffrn_ambient_temperature 100(2)
_diffrn_measured_fraction_theta_full 0.999
_diffrn_measured_fraction_theta_max 0.999
_diffrn_measurement_device_type 'Bruker D8 Venture'
_diffrn_measurement_method 'Phi and Omega Scans'
_diffrn_radiation_type MoK\a
_diffrn_radiation_wavelength 0.71069
_diffrn_reflns_av_R_equivalents 0.0903
_diffrn_reflns_av_unetI/netI 0.0501
_diffrn_reflns_Laue_measured_fraction_full 0.999
_diffrn_reflns_Laue_measured_fraction_max 0.999
_diffrn_reflns_limit_h_max 14
_diffrn_reflns_limit_h_min -14
_diffrn_reflns_limit_k_max 26
_diffrn_reflns_limit_k_min -27
_diffrn_reflns_limit_l_max 13
_diffrn_reflns_limit_l_min -13
_diffrn_reflns_number 24152
_diffrn_reflns_point_group_measured_fraction_full 0.999
_diffrn_reflns_point_group_measured_fraction_max 0.999
_diffrn_reflns_theta_full 25.000
_diffrn_reflns_theta_max 28.723
_diffrn_reflns_theta_min 2.853
_diffrn_source 'fine-focus sealed tube'
_exptl_absorpt_coefficient_mu 0.064
_exptl_absorpt_correction_T_max 0.746
_exptl_absorpt_correction_T_min 0.705
_exptl_absorpt_correction_type empirical
_exptl_absorpt_process_details 'Bruker SADABS (Bruker, 1999)'
_exptl_crystal_colour white
_exptl_crystal_density_diffrn 1.110
_exptl_crystal_description Prismatic
_exptl_crystal_F_000 824
_exptl_crystal_size_max 0.18
_exptl_crystal_size_mid 0.18
_exptl_crystal_size_min 0.16
_refine_diff_density_max 1.676
_refine_diff_density_min -0.559
_refine_diff_density_rms 0.101
_refine_ls_extinction_method none
_refine_ls_goodness_of_fit_ref 1.030
_refine_ls_hydrogen_treatment constr
_refine_ls_matrix_type full
_refine_ls_number_parameters 127
_refine_ls_number_reflns 2892
_refine_ls_number_restraints 0
_refine_ls_restrained_S_all 1.030
_refine_ls_R_factor_all 0.1555
_refine_ls_R_factor_gt 0.1174
_refine_ls_shift/su_max 0.000
_refine_ls_shift/su_mean 0.000
_refine_ls_structure_factor_coef Fsqd
_refine_ls_weighting_details 'w=1/[\s^2^(Fo^2^)+(0.1387P)^2^+17.0679P] where P=(Fo^2^+2Fc^2^)/3'
_refine_ls_weighting_scheme calc
_refine_ls_wR_factor_gt 0.2958
_refine_ls_wR_factor_ref 0.3235
_reflns_Friedel_coverage 0.000
_reflns_number_gt 2069
_reflns_number_total 2892
_reflns_threshold_expression 'I > 2\s(I)'
_cod_data_source_file c6dt02913b2.cif
_cod_data_source_block 1
_cod_depositor_comments
;
The following automatic conversions were performed:

'_exptl_absorpt_correction_type' value 'Empirical' changed to
'empirical' according to
/usr/data/users/saulius/crontab/automatic-downloads/rss-feeds/RSC/lib/dictionaries/cif_core.dic
dictionary named 'cif_core.dic' version 2.4.2 from 2011-04-26.

Automatic conversion script
Id: cif_fix_values 4268 2015-11-12 08:31:59Z antanas 

 Adding full bibliography for 7040401--7040404.cif.
;
_cod_original_cell_volume 2222.5(7)
_cod_database_code 7040401
_shelx_space_group_comment
;
The symmetry employed for this shelxl refinement is uniquely defined
by the following loop, which should always be used as a source of
symmetry information in preference to the above space-group names.
They are only intended as comments.
;
_shelxl_version_number 2014-3

loop_
_space_group_symop_operation_xyz
'x, y, z'
'-x, y, -z+1/2'
'x+1/2, y+1/2, z'
'-x+1/2, y+1/2, -z+1/2'
'-x, -y, -z'
'x, -y, z-1/2'
'-x+1/2, -y+1/2, -z'
'x+1/2, -y+1/2, z-1/2'

loop_
_atom_site_label
_atom_site_type_symbol
_atom_site_fract_x
_atom_site_fract_y
_atom_site_fract_z
_atom_site_U_iso_or_equiv
_atom_site_adp_type
_atom_site_occupancy
_atom_site_site_symmetry_order
_atom_site_calc_flag
_atom_site_refinement_flags_posn
_atom_site_refinement_flags_adp
_atom_site_refinement_flags_occupancy
B1 B 0.0000 0.1274(2) 0.7500 0.0141(9) Uani 1 2 d S T P
C1 C 0.0000 0.2297(2) 0.7500 0.0163(9) Uani 1 2 d S T P
C2 C 0.0499(3) 0.20491(17) 0.9880(3) 0.0207(7) Uani 1 1 d . . .
H2 H 0.1188 0.2355 0.9998 0.025 Uiso 1 1 calc R U .
C3 C 0.0779(3) 0.14311(18) 1.0687(3) 0.0244(8) Uani 1 1 d . . .
H3A H 0.0110 0.1126 1.0601 0.037 Uiso 1 1 calc R U .
H3B H 0.0889 0.1548 1.1605 0.037 Uiso 1 1 calc R U .
H3C H 0.1515 0.1229 1.0366 0.037 Uiso 1 1 calc R U .
C4 C -0.0650(5) 0.2384(2) 1.0426(4) 0.0408(11) Uani 1 1 d . . .
H4A H -0.0900 0.2734 0.9839 0.061 Uiso 1 1 calc R U .
H4B H -0.0470 0.2563 1.1290 0.061 Uiso 1 1 calc R U .
H4C H -0.1298 0.2066 1.0492 0.061 Uiso 1 1 calc R U .
C5 C 0.0974(5) 0.33418(19) 0.8146(4) 0.0373(10) Uani 1 1 d . . .
H5A H 0.0680 0.3523 0.8963 0.056 Uiso 1 1 calc R U .
H5B H 0.1231 0.3694 0.7573 0.056 Uiso 1 1 calc R U .
H5C H 0.1656 0.3055 0.8328 0.056 Uiso 1 1 calc R U .
C6 C -0.2320(3) 0.12192(18) 0.8387(5) 0.0352(10) Uani 1 1 d . . .
H6 H -0.2220 0.1692 0.8564 0.042 Uiso 1 1 calc R U .
C7 C -0.3023(4) 0.0845(2) 0.9417(5) 0.0363(10) Uani 1 1 d . . .
H7A H -0.3739 0.1091 0.9696 0.044 Uiso 1 1 calc R U .
H7B H -0.2512 0.0751 1.0189 0.044 Uiso 1 1 calc R U .
C8 C -0.3401(3) 0.01961(18) 0.8685(4) 0.0265(8) Uani 1 1 d . . .
H8A H -0.2999 -0.0184 0.9084 0.032 Uiso 1 1 calc R U .
H8B H -0.4281 0.0132 0.8712 0.032 Uiso 1 1 calc R U .
C9 C -0.2975(4) 0.0299(2) 0.7263(5) 0.0375(10) Uani 1 1 d . . .
H9 H -0.3409 0.0028 0.6603 0.045 Uiso 1 1 calc R U .
C10 C -0.1608(4) 0.0261(2) 0.7188(4) 0.0347(10) Uani 1 1 d . . .
H10A H -0.1339 0.0311 0.6278 0.042 Uiso 1 1 calc R U .
H10B H -0.1313 -0.0160 0.7527 0.042 Uiso 1 1 calc R U .
C11 C -0.1125(3) 0.08460(15) 0.8074(3) 0.0147(6) Uani 1 1 d . . .
H11 H -0.0835 0.0651 0.8911 0.018 Uiso 1 1 calc R U .
C12 C -0.3120(3) 0.1040(2) 0.7055(5) 0.0321(9) Uani 1 1 d . . .
H12A H -0.3965 0.1187 0.7101 0.039 Uiso 1 1 calc R U .
H12B H -0.2745 0.1196 0.6244 0.039 Uiso 1 1 calc R U .
N1 N 0.0398(2) 0.18887(12) 0.8457(3) 0.0141(6) Uani 1 1 d . . .
N2 N 0.0000 0.29696(19) 0.7500 0.0266(10) Uani 1 2 d S T P

loop_
_atom_site_aniso_label
_atom_site_aniso_U_11
_atom_site_aniso_U_22
_atom_site_aniso_U_33
_atom_site_aniso_U_23
_atom_site_aniso_U_13
_atom_site_aniso_U_12
B1 0.012(2) 0.013(2) 0.017(2) 0.000 -0.0052(17) 0.000
C1 0.0163(19) 0.0122(19) 0.021(2) 0.000 -0.0015(16) 0.000
C2 0.0237(16) 0.0224(16) 0.0161(16) -0.0056(12) -0.0029(12) 0.0017(12)
C3 0.0268(17) 0.0321(18) 0.0143(15) -0.0033(13) -0.0039(13) 0.0077(14)
C4 0.056(3) 0.044(2) 0.0223(19) -0.0027(17) 0.0059(18) 0.029(2)
C5 0.058(3) 0.0198(17) 0.034(2) -0.0025(15) -0.0069(19) -0.0145(17)
C6 0.0217(17) 0.0190(17) 0.065(3) 0.0036(18) 0.0193(18) 0.0019(13)
C7 0.036(2) 0.034(2) 0.039(2) -0.0030(18) 0.0106(18) 0.0007(17)
C8 0.0225(17) 0.0278(18) 0.0293(19) -0.0007(15) 0.0047(14) -0.0085(14)
C9 0.0262(19) 0.047(3) 0.039(2) -0.0083(19) 0.0063(17) -0.0099(17)
C10 0.032(2) 0.045(2) 0.028(2) -0.0118(17) 0.0098(16) -0.0195(17)
C11 0.0136(13) 0.0150(13) 0.0156(14) 0.0012(11) 0.0002(11) 0.0008(11)
C12 0.0149(15) 0.034(2) 0.048(2) 0.0154(18) -0.0039(15) -0.0045(14)
N1 0.0129(11) 0.0144(12) 0.0149(13) -0.0026(10) -0.0046(9) 0.0014(9)
N2 0.033(2) 0.0114(18) 0.035(2) 0.000 -0.0092(19) 0.000

loop_
_atom_type_symbol
_atom_type_description
_atom_type_scat_dispersion_real
_atom_type_scat_dispersion_imag
_atom_type_scat_source
C C 0.0033 0.0016 'International Tables Vol C Tables 4.2.6.8 and 6.1.1.4'
H H 0.0000 0.0000 'International Tables Vol C Tables 4.2.6.8 and 6.1.1.4'
B B 0.0013 0.0007 'International Tables Vol C Tables 4.2.6.8 and 6.1.1.4'
N N 0.0061 0.0033 'International Tables Vol C Tables 4.2.6.8 and 6.1.1.4'

loop_
_geom_angle_atom_site_label_1
_geom_angle_atom_site_label_2
_geom_angle_atom_site_label_3
_geom_angle
_geom_angle_site_symmetry_1
_geom_angle_site_symmetry_3
C11 B1 C11 115.1(4) 2_556 .
C11 B1 N1 115.03(15) 2_556 .
C11 B1 N1 113.36(16) . .
C11 B1 N1 113.36(16) 2_556 2_556
C11 B1 N1 115.03(15) . 2_556
N1 B1 N1 80.4(3) . 2_556
C11 B1 C1 122.45(18) 2_556 .
C11 B1 C1 122.45(18) . .
N1 B1 C1 40.21(14) . .
N1 B1 C1 40.21(14) 2_556 .
N1 C1 N1 103.8(4) 2_556 .
N1 C1 N2 128.12(18) 2_556 .
N1 C1 N2 128.12(18) . .
N1 C1 B1 51.88(18) 2_556 .
N1 C1 B1 51.88(18) . .
N2 C1 B1 180.0 . .
N1 C2 C3 110.5(3) . .
N1 C2 C4 113.3(3) . .
C3 C2 C4 109.4(3) . .
C7 C6 C11 109.5(3) . .
C7 C6 C12 100.5(3) . .
C11 C6 C12 99.7(3) . .
C6 C7 C8 103.4(3) . .
C9 C8 C7 104.3(3) . .
C10 C9 C8 110.8(4) . .
C10 C9 C12 98.4(3) . .
C8 C9 C12 103.4(4) . .
C9 C10 C11 105.0(3) . .
C6 C11 C10 101.9(3) . .
C6 C11 B1 117.2(3) . .
C10 C11 B1 116.9(3) . .
C9 C12 C6 93.0(3) . .
C1 N1 C2 125.8(3) . .
C1 N1 B1 87.9(2) . .
C2 N1 B1 139.5(2) . .
C1 N2 C5 121.3(2) . 2_556
C1 N2 C5 121.3(2) . .
C5 N2 C5 117.4(4) 2_556 .

loop_
_geom_bond_atom_site_label_1
_geom_bond_atom_site_label_2
_geom_bond_distance
_geom_bond_site_symmetry_2
B1 C11 1.614(4) 2_556
B1 C11 1.614(4) .
B1 N1 1.630(4) .
B1 N1 1.630(4) 2_556
B1 C1 2.071(6) .
C1 N1 1.338(4) 2_556
C1 N1 1.338(4) .
C1 N2 1.362(6) .
C2 N1 1.472(4) .
C2 C3 1.521(5) .
C2 C4 1.532(5) .
C5 N2 1.450(4) .
C6 C7 1.502(6) .
C6 C11 1.542(4) .
C6 C12 1.632(7) .
C7 C8 1.559(6) .
C8 C9 1.525(6) .
C9 C10 1.496(6) .
C9 C12 1.522(6) .
C10 C11 1.571(5) .
N2 C5 1.450(4) 2_556
